data_7712507
loop_
_publ_author_name
'Hsieh, Chang-Chih'
'Liao, Po-Kuang'
'Chen, Chia-Wei'
'Chiang, Ming-Hsi'
'Horng, Yih-Chern'

_publ_section_title
;
 The effect of anions in the synthesis and structure of pyrazolylamidino
 copper(II) complexes
;
_journal_name_full 'Dalton Transactions'
_journal_paper_doi 10.1039/D3DT00103B
_journal_year 2023
_chemical_formula_sum 'C12 H18 Cl2 Cu N6 O8'
_chemical_formula_weight 508.76
_space_group_crystal_system monoclinic
_space_group_IT_number 14
_space_group_name_Hall '-P 2yn'
_space_group_name_H-M_alt 'P 1 21/n 1'
_atom_sites_solution_hydrogens geom
_audit_creation_method SHELXL-2018/3
_audit_update_record
;
2022-11-28 deposited with the CCDC.	2023-03-03 downloaded from the CCDC.
;
_cell_angle_alpha 90
_cell_angle_beta 108.1762(19)
_cell_angle_gamma 90
_cell_formula_units_Z 2
_cell_length_a 7.0614(3)
_cell_length_b 15.8795(6)
_cell_length_c 8.9357(3)
_cell_measurement_reflns_used 5087
_cell_measurement_temperature 150(2)
_cell_measurement_theta_max 28.66
_cell_measurement_theta_min 2.57
_cell_volume 951.98(6)
_computing_cell_refinement 'Bruker SAINT'
_computing_data_collection 'Bruker APEX2'
_computing_data_reduction 'Bruker SAINT'
_computing_molecular_graphics 'Bruker SHELXTL'
_computing_publication_material 'Bruker SHELXTL'
_computing_structure_refinement 'SHELXL-2014 (Sheldrick 2014)'
_computing_structure_solution 'SHELXS-97 (Sheldrick 2008)'
_diffrn_ambient_temperature 150(2)
_diffrn_measured_fraction_theta_full 1.000
_diffrn_measured_fraction_theta_max 0.997
_diffrn_measurement_device_type 'Bruker APEX-II CCD'
_diffrn_measurement_method \w
_diffrn_radiation_type MoK\a
_diffrn_radiation_wavelength 0.71073
_diffrn_reflns_av_R_equivalents 0.0257
_diffrn_reflns_av_unetI/netI 0.0204
_diffrn_reflns_Laue_measured_fraction_full 1.000
_diffrn_reflns_Laue_measured_fraction_max 0.997
_diffrn_reflns_limit_h_max 8
_diffrn_reflns_limit_h_min -9
_diffrn_reflns_limit_k_max 21
_diffrn_reflns_limit_k_min -21
_diffrn_reflns_limit_l_max 11
_diffrn_reflns_limit_l_min -12
_diffrn_reflns_number 11225
_diffrn_reflns_point_group_measured_fraction_full 1.000
_diffrn_reflns_point_group_measured_fraction_max 0.997
_diffrn_reflns_theta_full 25.242
_diffrn_reflns_theta_max 28.773
_diffrn_reflns_theta_min 2.565
_exptl_absorpt_coefficient_mu 1.484
_exptl_absorpt_correction_T_max 0.971
_exptl_absorpt_correction_T_min 0.830
_exptl_absorpt_correction_type multi-scan
_exptl_crystal_colour blue
_exptl_crystal_density_diffrn 1.775
_exptl_crystal_description block
_exptl_crystal_F_000 518
_exptl_crystal_size_max 0.130
_exptl_crystal_size_mid 0.060
_exptl_crystal_size_min 0.020
_refine_diff_density_max 0.540
_refine_diff_density_min -0.456
_refine_diff_density_rms 0.064
_refine_ls_extinction_method none
_refine_ls_goodness_of_fit_ref 1.479
_refine_ls_hydrogen_treatment constr
_refine_ls_matrix_type full
_refine_ls_number_parameters 134
_refine_ls_number_reflns 2474
_refine_ls_number_restraints 0
_refine_ls_restrained_S_all 1.479
_refine_ls_R_factor_all 0.0343
_refine_ls_R_factor_gt 0.0306
_refine_ls_shift/su_max 0.000
_refine_ls_shift/su_mean 0.000
_refine_ls_structure_factor_coef Fsqd
_refine_ls_weighting_details 'w=1/[\s^2^(Fo^2^)+0.5000P] where P=(Fo^2^+2Fc^2^)/3'
_refine_ls_weighting_scheme calc
_refine_ls_wR_factor_gt 0.0587
_refine_ls_wR_factor_ref 0.0598
_reflns_Friedel_coverage 0.000
_reflns_number_gt 2251
_reflns_number_total 2474
_reflns_threshold_expression 'I > 2\s(I)'
_cod_data_source_file d3dt00103b2.cif
_cod_data_source_block Cpd2
_cod_original_sg_symbol_H-M 'P 21/n'
_cod_database_code 7712507
_shelx_shelxl_version_number 2018/3
_shelx_space_group_comment
;
The symmetry employed for this shelxl refinement is uniquely defined
by the following loop, which should always be used as a source of
symmetry information in preference to the above space-group names.
They are only intended as comments.
;

loop_
_space_group_symop_operation_xyz
'x, y, z'
'-x+1/2, y+1/2, -z+1/2'
'-x, -y, -z'
'x-1/2, -y-1/2, z-1/2'

loop_
_atom_site_label
_atom_site_type_symbol
_atom_site_fract_x
_atom_site_fract_y
_atom_site_fract_z
_atom_site_U_iso_or_equiv
_atom_site_adp_type
_atom_site_occupancy
_atom_site_site_symmetry_order
_atom_site_calc_flag
_atom_site_refinement_flags_posn
_atom_site_refinement_flags_adp
_atom_site_refinement_flags_occupancy
_atom_site_disorder_assembly
_atom_site_disorder_group
Cu1 Cu 0.500000 0.000000 0.000000 0.02029(8) Uani 1 2 d S . P . .
Cl1 Cl 0.09839(6) 0.12203(3) -0.25054(5) 0.02275(10) Uani 1 1 d . . . . .
O1 O 0.2945(2) 0.12814(10) -0.13858(19) 0.0420(4) Uani 1 1 d . . . . .
N1 N 0.4764(2) 0.04505(10) 0.20021(17) 0.0201(3) Uani 1 1 d . . . . .
N2 N 0.6267(2) 0.10046(9) 0.26817(16) 0.0187(3) Uani 1 1 d . . . . .
N3 N 0.7300(2) 0.07858(10) 0.05793(17) 0.0208(3) Uani 1 1 d . . . . .
H4 H 0.804448 0.086455 -0.003617 0.025 Uiso 1 1 calc R U . . .
C4 C 0.7644(2) 0.11703(11) 0.1889(2) 0.0188(3) Uani 1 1 d . . . . .
C6 C 1.0418(3) 0.20952(14) 0.1601(2) 0.0317(4) Uani 1 1 d . . . . .
H6A H 0.947345 0.238889 0.071384 0.047 Uiso 1 1 calc R U . . .
H6B H 1.104027 0.163119 0.120258 0.047 Uiso 1 1 calc R U . . .
H6C H 1.144842 0.249000 0.218882 0.047 Uiso 1 1 calc R U . . .
C2 C 0.4447(3) 0.09481(13) 0.4262(2) 0.0258(4) Uani 1 1 d . . . . .
H2 H 0.392811 0.103625 0.511095 0.031 Uiso 1 1 calc R U . . .
C3 C 0.6096(3) 0.13087(12) 0.4060(2) 0.0226(4) Uani 1 1 d . . . . .
H3A H 0.696431 0.169850 0.474908 0.027 Uiso 1 1 calc R U . . .
C5 C 0.9319(3) 0.17476(12) 0.2680(2) 0.0223(4) Uani 1 1 d . . . . .
H5A H 1.028177 0.144115 0.355633 0.027 Uiso 1 1 calc R U . . .
H5B H 0.878846 0.222468 0.314043 0.027 Uiso 1 1 calc R U . . .
C1 C 0.3667(3) 0.04182(12) 0.2955(2) 0.0240(4) Uani 1 1 d . . . . .
H1 H 0.250570 0.008184 0.278126 0.029 Uiso 1 1 calc R U . . .
O3 O 0.0918(3) 0.05907(10) -0.36494(17) 0.0423(4) Uani 1 1 d . . . . .
O4 O 0.0435(3) 0.20169(10) -0.3254(2) 0.0527(5) Uani 1 1 d . . . . .
O2 O -0.0387(3) 0.09942(17) -0.1703(3) 0.0821(8) Uani 1 1 d . . . . .

loop_
_atom_site_aniso_label
_atom_site_aniso_U_11
_atom_site_aniso_U_22
_atom_site_aniso_U_33
_atom_site_aniso_U_23
_atom_site_aniso_U_13
_atom_site_aniso_U_12
Cu1 0.02156(16) 0.02311(17) 0.01721(14) -0.00318(12) 0.00750(11) -0.00553(13)
Cl1 0.0207(2) 0.0265(2) 0.0217(2) -0.00476(17) 0.00760(16) -0.00471(17)
O1 0.0319(8) 0.0326(9) 0.0453(9) 0.0107(7) -0.0116(7) -0.0061(7)
N1 0.0198(7) 0.0200(8) 0.0207(7) -0.0007(6) 0.0064(6) -0.0023(6)
N2 0.0190(7) 0.0181(7) 0.0185(7) -0.0016(5) 0.0052(5) -0.0005(6)
N3 0.0225(7) 0.0225(8) 0.0187(7) 0.0001(6) 0.0086(6) -0.0024(6)
C4 0.0182(8) 0.0164(8) 0.0210(8) 0.0031(6) 0.0048(6) 0.0024(6)
C6 0.0304(10) 0.0323(11) 0.0310(10) 0.0040(8) 0.0079(8) -0.0104(9)
C2 0.0284(10) 0.0289(10) 0.0224(8) 0.0006(7) 0.0112(7) 0.0036(8)
C3 0.0245(9) 0.0228(9) 0.0201(8) -0.0023(7) 0.0061(7) 0.0039(7)
C5 0.0212(8) 0.0200(9) 0.0247(8) -0.0026(7) 0.0057(7) -0.0023(7)
C1 0.0224(9) 0.0256(10) 0.0255(9) 0.0024(7) 0.0098(7) -0.0008(7)
O3 0.0612(11) 0.0350(9) 0.0285(7) -0.0093(7) 0.0108(7) 0.0091(8)
O4 0.0421(9) 0.0263(8) 0.0647(11) -0.0022(8) -0.0196(8) 0.0058(7)
O2 0.0794(15) 0.122(2) 0.0718(13) -0.0496(14) 0.0623(12) -0.0676(14)

loop_
_atom_type_symbol
_atom_type_description
_atom_type_scat_dispersion_real
_atom_type_scat_dispersion_imag
_atom_type_scat_source
C C 0.0033 0.0016 'International Tables Vol C Tables 4.2.6.8 and 6.1.1.4'
H H 0.0000 0.0000 'International Tables Vol C Tables 4.2.6.8 and 6.1.1.4'
N N 0.0061 0.0033 'International Tables Vol C Tables 4.2.6.8 and 6.1.1.4'
O O 0.0106 0.0060 'International Tables Vol C Tables 4.2.6.8 and 6.1.1.4'
Cl Cl 0.1484 0.1585 'International Tables Vol C Tables 4.2.6.8 and 6.1.1.4'
Cu Cu 0.3201 1.2651 'International Tables Vol C Tables 4.2.6.8 and 6.1.1.4'

loop_
_geom_angle_atom_site_label_1
_geom_angle_atom_site_label_2
_geom_angle_atom_site_label_3
_geom_angle
_geom_angle_site_symmetry_1
_geom_angle_site_symmetry_3
_geom_angle_publ_flag
N1 Cu1 N1 180.0 3_655 . ?
N1 Cu1 N3 99.78(6) 3_655 . ?
N1 Cu1 N3 80.22(6) . . ?
N1 Cu1 N3 80.22(6) 3_655 3_655 ?
N1 Cu1 N3 99.78(6) . 3_655 ?
N3 Cu1 N3 180.0 . 3_655 ?
N1 Cu1 O1 92.55(6) 3_655 . ?
N1 Cu1 O1 87.45(6) . . ?
N3 Cu1 O1 85.49(5) . . ?
N3 Cu1 O1 94.51(5) 3_655 . ?
O2 Cl1 O3 108.15(12) . . ?
O2 Cl1 O4 109.44(15) . . ?
O3 Cl1 O4 110.09(10) . . ?
O2 Cl1 O1 109.06(12) . . ?
O3 Cl1 O1 110.90(10) . . ?
O4 Cl1 O1 109.18(9) . . ?
Cl1 O1 Cu1 123.82(9) . . ?
C1 N1 N2 105.62(14) . . ?
C1 N1 Cu1 143.20(13) . . ?
N2 N1 Cu1 111.18(11) . . ?
C3 N2 N1 110.74(14) . . ?
C3 N2 C4 131.65(15) . . ?
N1 N2 C4 117.60(14) . . ?
C4 N3 Cu1 116.53(12) . . ?
N3 C4 N2 114.39(16) . . ?
N3 C4 C5 128.78(17) . . ?
N2 C4 C5 116.82(15) . . ?
C3 C2 C1 105.78(16) . . ?
C2 C3 N2 106.96(16) . . ?
C4 C5 C6 114.21(15) . . ?
N1 C1 C2 110.90(17) . . ?

loop_
_geom_bond_atom_site_label_1
_geom_bond_atom_site_label_2
_geom_bond_distance
_geom_bond_site_symmetry_2
_geom_bond_publ_flag
Cu1 N1 1.9814(15) 3_655 ?
Cu1 N1 1.9814(15) . ?
Cu1 N3 1.9847(15) . ?
Cu1 N3 1.9848(15) 3_655 ?
Cu1 O1 2.5802(15) . ?
Cl1 O2 1.4191(17) . ?
Cl1 O3 1.4202(15) . ?
Cl1 O4 1.4271(17) . ?
Cl1 O1 1.4367(14) . ?
N1 C1 1.319(2) . ?
N1 N2 1.367(2) . ?
N2 C3 1.363(2) . ?
N2 C4 1.395(2) . ?
N3 C4 1.274(2) . ?
C4 C5 1.489(2) . ?
C6 C5 1.517(3) . ?
C2 C3 1.359(3) . ?
C2 C1 1.405(3) . ?
